data_4029066
loop_
_publ_author_name
'Kumar, Dhananjay'
'Mishra, Bhuwan B.'
'Tiwari, Vinod K.'

_publ_section_title
;
 Synthesis of 2-N/S/C-substituted benzothiazoles via intramolecular
 cyclative cleavage of benzotriazole ring.
;
_journal_issue 1
_journal_name_full 'The Journal of organic chemistry'
_journal_page_first 251
_journal_page_last 266
_journal_paper_doi 10.1021/jo4024107
_journal_volume 79
_journal_year 2014
_chemical_formula_moiety 'C17 H16 F N5 S'
_chemical_formula_sum 'C17 H16 F N5 S'
_chemical_formula_weight 341.41
_chemical_melting_point 106
_chemical_name_systematic (1H-Benzo[d][1,2,3]triazol-1-yl)(4-(2-fluorophenyl)piperazin-1-yl)methanethione
_space_group_IT_number 14
_symmetry_cell_setting orthorhombic
_symmetry_Int_Tables_number 14
_symmetry_space_group_name_Hall '-P 2yn'
_symmetry_space_group_name_H-M 'P 1 21/n 1'
_atom_sites_solution_hydrogens geom
_atom_sites_solution_primary direct
_atom_sites_solution_secondary difmap
_audit_creation_method SHELXL-97
_cell_angle_alpha 90.000(5)
_cell_angle_beta 90.000(5)
_cell_angle_gamma 90.000(5)
_cell_formula_units_Z 4
_cell_length_a 4.345(5)
_cell_length_b 12.641(5)
_cell_length_c 29.745(5)
_cell_measurement_reflns_used 1223
_cell_measurement_temperature 293(2)
_cell_measurement_theta_max 29.0659
_cell_measurement_theta_min 3.2165
_cell_volume 1634(2)
_computing_cell_refinement 'CrysAlis Pro, Agilent Technologies'
_computing_data_collection 'CrysAlis Pro, Agilent Technologies'
_computing_data_reduction 'CrysAlis Pro, Agilent Technologies'
_computing_structure_refinement 'SHELXL-97 (Sheldrick, 1997)'
_computing_structure_solution 'SHELXS-97 (Sheldrick, 1990)'
_diffrn_ambient_temperature 293(2)
_diffrn_detector_area_resol_mean 16.0938
_diffrn_measured_fraction_theta_full 0.998
_diffrn_measured_fraction_theta_max 0.755
_diffrn_measurement_device_type 'XCalibur Eos, Oxford Diffraction'
_diffrn_measurement_method '\w scans'
_diffrn_radiation_monochromator graphite
_diffrn_radiation_probe x-ray
_diffrn_radiation_type MoK\a
_diffrn_radiation_wavelength 0.71073
_diffrn_reflns_av_R_equivalents 0.0152
_diffrn_reflns_av_sigmaI/netI 0.0407
_diffrn_reflns_limit_h_max 5
_diffrn_reflns_limit_h_min -4
_diffrn_reflns_limit_k_max 16
_diffrn_reflns_limit_k_min -10
_diffrn_reflns_limit_l_max 28
_diffrn_reflns_limit_l_min -37
_diffrn_reflns_number 4849
_diffrn_reflns_theta_full 25.00
_diffrn_reflns_theta_max 29.13
_diffrn_reflns_theta_min 3.22
_diffrn_source 'fine-focus sealed tube'
_exptl_absorpt_coefficient_mu 0.217
_exptl_absorpt_correction_T_max 1.00000
_exptl_absorpt_correction_T_min 0.92945
_exptl_absorpt_correction_type multi-scan
_exptl_absorpt_process_details 'CrysAlisPro, Agilent Technologies Lts.'
_exptl_crystal_colour colourless
_exptl_crystal_density_diffrn 1.388
_exptl_crystal_density_method 'not measured'
_exptl_crystal_description rod
_exptl_crystal_F_000 712
_exptl_crystal_recrystallization_method 'Ethyl acetate, hexane, rt, 1 atm'
_exptl_crystal_size_max 0.27
_exptl_crystal_size_mid 0.16
_exptl_crystal_size_min 0.14
_refine_diff_density_max 0.176
_refine_diff_density_min -0.201
_refine_diff_density_rms 0.041
_refine_ls_extinction_method none
_refine_ls_goodness_of_fit_ref 0.851
_refine_ls_hydrogen_treatment mixed
_refine_ls_matrix_type full
_refine_ls_number_parameters 281
_refine_ls_number_reflns 3306
_refine_ls_number_restraints 0
_refine_ls_restrained_S_all 0.851
_refine_ls_R_factor_all 0.0691
_refine_ls_R_factor_gt 0.0467
_refine_ls_shift/su_max 0.077
_refine_ls_shift/su_mean 0.013
_refine_ls_structure_factor_coef Fsqd
_refine_ls_weighting_details 'calc w=1/[\s^2^(Fo^2^)+(0.0440P)^2^+1.8979P] where P=(Fo^2^+2Fc^2^)/3'
_refine_ls_weighting_scheme calc
_refine_ls_wR_factor_gt 0.1027
_refine_ls_wR_factor_ref 0.1205
_reflns_number_gt 2432
_reflns_number_total 3306
_reflns_threshold_expression >2sigma(I)
_cod_data_source_file jo4024107_si_002.cif
_cod_data_source_block compound_3a
_cod_depositor_comments
;
The following automatic conversions were performed:

'_symmetry_cell_setting' tag value 'orhtorhombic' was replaced with
'orthorhombic' value as specified in the replacement file
'/home/robertas/cod-tools/perl-scripts/inputs/replacement_values.lst'.

Automatic conversion script
Id: cif_fix_values 3143 2015-03-26 13:38:13Z robertas 
;
_cod_original_sg_symbol_H-M 'P 21/n'
_cod_database_code 4029066

loop_
_symmetry_equiv_pos_as_xyz
'x, y, z'
'-x+1/2, y+1/2, -z+1/2'
'-x, -y, -z'
'x-1/2, -y-1/2, z-1/2'

loop_
_atom_site_label
_atom_site_type_symbol
_atom_site_fract_x
_atom_site_fract_y
_atom_site_fract_z
_atom_site_U_iso_or_equiv
_atom_site_adp_type
_atom_site_occupancy
_atom_site_symmetry_multiplicity
_atom_site_calc_flag
S1 S 0.72386(17) 0.62031(5) 0.20517(2) 0.0478(2) Uani 1 1 d
F1 F 0.0951(5) 0.52627(14) 0.42470(5) 0.0748(6) Uani 1 1 d
N4 N 0.3951(4) 0.49098(14) 0.25763(6) 0.0327(4) Uani 1 1 d
N5 N 0.3001(4) 0.42514(14) 0.34853(6) 0.0332(4) Uani 1 1 d
N1 N 0.5354(5) 0.42614(14) 0.18734(6) 0.0351(4) Uani 1 1 d
N2 N 0.6542(5) 0.32856(16) 0.19819(7) 0.0479(6) Uani 1 1 d
N3 N 0.6681(6) 0.27176(17) 0.16237(8) 0.0563(6) Uani 1 1 d
C9 C 0.4736(6) 0.52241(18) 0.33822(8) 0.0352(5) Uani 1 1 d
C10 C 0.3329(6) 0.34937(18) 0.31196(8) 0.0348(5) Uani 1 1 d
C7 C 0.5383(5) 0.51078(17) 0.21918(7) 0.0318(5) Uani 1 1 d
C12 C 0.3626(5) 0.38358(18) 0.39177(7) 0.0346(5) Uani 1 1 d
C1 C 0.4794(6) 0.42988(19) 0.14228(7) 0.0389(5) Uani 1 1 d
C11 C 0.2130(6) 0.3965(2) 0.26902(8) 0.0376(5) Uani 1 1 d
C8 C 0.3798(7) 0.56996(19) 0.29393(8) 0.0380(5) Uani 1 1 d
C13 C 0.2570(6) 0.4349(2) 0.42996(8) 0.0459(6) Uani 1 1 d
C6 C 0.5601(6) 0.3306(2) 0.12697(8) 0.0463(6) Uani 1 1 d
C2 C 0.3637(8) 0.5077(3) 0.11397(9) 0.0585(8) Uani 1 1 d
C17 C 0.5197(7) 0.2896(2) 0.39887(9) 0.0479(6) Uani 1 1 d
C15 C 0.4641(8) 0.3063(3) 0.47868(10) 0.0619(8) Uani 1 1 d
C14 C 0.3046(7) 0.3989(3) 0.47265(9) 0.0582(8) Uani 1 1 d
C16 C 0.5695(8) 0.2518(3) 0.44190(10) 0.0621(8) Uani 1 1 d
C5 C 0.5287(9) 0.3028(3) 0.08170(10) 0.0675(9) Uani 1 1 d
C3 C 0.3379(10) 0.4791(3) 0.06957(10) 0.0785(11) Uani 1 1 d
C4 C 0.4215(10) 0.3789(3) 0.05386(10) 0.0806(11) Uani 1 1 d
H2 H 0.302(7) 0.575(3) 0.1253(10) 0.069(10) Uiso 1 1 d
H5 H 0.593(7) 0.234(3) 0.0709(11) 0.076(10) Uiso 1 1 d
H4 H 0.408(8) 0.361(3) 0.0223(12) 0.091(11) Uiso 1 1 d
H17 H 0.599(6) 0.251(2) 0.3740(9) 0.053(8) Uiso 1 1 d
H14 H 0.227(7) 0.440(2) 0.4984(11) 0.070(9) Uiso 1 1 d
H15 H 0.489(7) 0.279(3) 0.5078(11) 0.077(10) Uiso 1 1 d
H16 H 0.685(7) 0.188(3) 0.4460(11) 0.077(10) Uiso 1 1 d
H8B H 0.516(6) 0.629(2) 0.2861(8) 0.042(7) Uiso 1 1 d
H8A H 0.169(7) 0.596(2) 0.2954(9) 0.056(8) Uiso 1 1 d
H9B H 0.436(5) 0.5736(19) 0.3612(8) 0.037(6) Uiso 1 1 d
H9A H 0.703(6) 0.5059(19) 0.3372(8) 0.039(7) Uiso 1 1 d
H10B H 0.217(6) 0.286(2) 0.3209(8) 0.040(7) Uiso 1 1 d
H10A H 0.554(6) 0.3260(19) 0.3076(8) 0.039(7) Uiso 1 1 d
H11B H 0.229(6) 0.344(2) 0.2454(9) 0.047(7) Uiso 1 1 d
H11A H 0.003(6) 0.422(2) 0.2726(8) 0.048(7) Uiso 1 1 d
H3 H 0.262(9) 0.532(3) 0.0500(14) 0.108(13) Uiso 1 1 d

loop_
_atom_site_aniso_label
_atom_site_aniso_U_11
_atom_site_aniso_U_22
_atom_site_aniso_U_33
_atom_site_aniso_U_23
_atom_site_aniso_U_13
_atom_site_aniso_U_12
S1 0.0681(5) 0.0340(3) 0.0412(3) 0.0058(3) 0.0053(3) -0.0101(3)
F1 0.1073(15) 0.0709(12) 0.0461(9) -0.0056(8) 0.0179(9) 0.0391(11)
N4 0.0375(10) 0.0313(10) 0.0293(9) -0.0008(8) 0.0000(8) -0.0027(8)
N5 0.0384(11) 0.0319(10) 0.0292(9) -0.0010(8) 0.0029(8) -0.0016(8)
N1 0.0488(11) 0.0278(9) 0.0287(9) 0.0016(8) -0.0032(8) 0.0035(9)
N2 0.0719(15) 0.0306(11) 0.0413(12) 0.0012(9) -0.0076(10) 0.0095(11)
N3 0.0818(17) 0.0375(12) 0.0494(13) -0.0067(10) -0.0019(12) 0.0097(12)
C9 0.0435(14) 0.0309(12) 0.0312(11) -0.0063(10) 0.0032(10) -0.0035(11)
C10 0.0419(14) 0.0282(11) 0.0343(11) -0.0045(9) 0.0037(10) -0.0072(11)
C7 0.0359(12) 0.0295(11) 0.0301(11) 0.0015(9) -0.0049(9) 0.0020(9)
C12 0.0384(12) 0.0352(12) 0.0301(10) -0.0007(10) 0.0029(9) -0.0033(10)
C1 0.0489(14) 0.0404(13) 0.0274(11) 0.0010(10) 0.0001(10) -0.0024(11)
C11 0.0397(14) 0.0401(13) 0.0332(12) -0.0027(10) -0.0015(10) -0.0121(11)
C8 0.0497(15) 0.0295(12) 0.0347(12) -0.0026(10) 0.0045(11) 0.0031(12)
C13 0.0538(15) 0.0464(15) 0.0374(13) -0.0028(11) 0.0084(11) 0.0076(13)
C6 0.0627(17) 0.0433(14) 0.0328(12) -0.0063(11) 0.0017(11) -0.0051(13)
C2 0.086(2) 0.0524(17) 0.0369(14) 0.0062(13) -0.0123(14) 0.0068(16)
C17 0.0645(18) 0.0433(14) 0.0357(13) 0.0012(12) 0.0047(12) 0.0095(13)
C15 0.075(2) 0.075(2) 0.0356(14) 0.0140(15) -0.0009(14) 0.0021(17)
C14 0.069(2) 0.073(2) 0.0322(13) -0.0080(14) 0.0091(13) 0.0002(17)
C16 0.081(2) 0.0573(18) 0.0476(16) 0.0118(14) -0.0012(15) 0.0157(17)
C5 0.103(3) 0.0568(19) 0.0422(16) -0.0163(15) 0.0055(16) -0.0108(19)
C3 0.120(3) 0.076(2) 0.0396(16) 0.0108(17) -0.0236(18) -0.003(2)
C4 0.124(3) 0.087(3) 0.0308(15) -0.0117(17) -0.0091(17) -0.021(2)

loop_
_atom_type_symbol
_atom_type_description
_atom_type_scat_dispersion_real
_atom_type_scat_dispersion_imag
_atom_type_scat_source
C C 0.0033 0.0016 'International Tables Vol C Tables 4.2.6.8 and 6.1.1.4'
H H 0.0000 0.0000 'International Tables Vol C Tables 4.2.6.8 and 6.1.1.4'
N N 0.0061 0.0033 'International Tables Vol C Tables 4.2.6.8 and 6.1.1.4'
F F 0.0171 0.0103 'International Tables Vol C Tables 4.2.6.8 and 6.1.1.4'
S S 0.1246 0.1234 'International Tables Vol C Tables 4.2.6.8 and 6.1.1.4'

loop_
_geom_angle_atom_site_label_1
_geom_angle_atom_site_label_2
_geom_angle_atom_site_label_3
_geom_angle
C7 N4 C8 121.73(19)
C7 N4 C11 127.15(19)
C8 N4 C11 110.9(2)
C12 N5 C10 114.57(18)
C12 N5 C9 113.61(17)
C10 N5 C9 110.06(18)
C1 N1 N2 109.19(19)
C1 N1 C7 128.86(19)
N2 N1 C7 120.83(17)
N3 N2 N1 108.91(19)
N2 N3 C6 108.5(2)
N5 C9 C8 112.1(2)
N5 C9 H9B 109.2(14)
C8 C9 H9B 108.1(14)
N5 C9 H9A 109.6(14)
C8 C9 H9A 108.8(14)
H9B C9 H9A 109.0(19)
N5 C10 C11 109.9(2)
N5 C10 H10B 106.4(14)
C11 C10 H10B 112.1(14)
N5 C10 H10A 112.4(13)
C11 C10 H10A 109.5(14)
H10B C10 H10A 107(2)
N4 C7 N1 115.23(19)
N4 C7 S1 127.12(17)
N1 C7 S1 117.63(17)
C17 C12 C13 116.1(2)
C17 C12 N5 123.4(2)
C13 C12 N5 120.5(2)
N1 C1 C6 104.3(2)
N1 C1 C2 133.3(2)
C6 C1 C2 122.4(2)
N4 C11 C10 109.32(18)
N4 C11 H11B 110.5(16)
C10 C11 H11B 108.6(15)
N4 C11 H11A 105.3(15)
C10 C11 H11A 111.3(15)
H11B C11 H11A 112(2)
N4 C8 C9 111.04(19)
N4 C8 H8B 108.3(15)
C9 C8 H8B 110.3(15)
N4 C8 H8A 107.6(16)
C9 C8 H8A 110.5(16)
H8B C8 H8A 109(2)
F1 C13 C14 117.9(2)
F1 C13 C12 118.3(2)
C14 C13 C12 123.8(3)
N3 C6 C1 109.1(2)
N3 C6 C5 129.5(3)
C1 C6 C5 121.4(3)
C3 C2 C1 115.2(3)
C3 C2 H2 123.5(19)
C1 C2 H2 121.3(19)
C16 C17 C12 120.9(3)
C16 C17 H17 119.0(16)
C12 C17 H17 120.0(16)
C16 C15 C14 119.6(3)
C16 C15 H15 121(2)
C14 C15 H15 119(2)
C13 C14 C15 118.8(3)
C13 C14 H14 119.5(18)
C15 C14 H14 121.6(18)
C15 C16 C17 120.8(3)
C15 C16 H16 120(2)
C17 C16 H16 119(2)
C4 C5 C6 116.4(3)
C4 C5 H5 122(2)
C6 C5 H5 121(2)
C2 C3 C4 122.6(3)
C2 C3 H3 116(2)
C4 C3 H3 122(2)
C5 C4 C3 122.0(3)
C5 C4 H4 116(2)
C3 C4 H4 122(2)

loop_
_geom_bond_atom_site_label_1
_geom_bond_atom_site_label_2
_geom_bond_distance
S1 C7 1.656(2)
F1 C13 1.361(3)
N4 C7 1.326(3)
N4 C8 1.472(3)
N4 C11 1.472(3)
N5 C12 1.416(3)
N5 C10 1.456(3)
N5 C9 1.474(3)
N1 C1 1.363(3)
N1 N2 1.376(3)
N1 C7 1.429(3)
N2 N3 1.286(3)
N3 C6 1.372(3)
C9 C8 1.504(3)
C9 H9B 0.96(2)
C9 H9A 1.02(2)
C10 C11 1.502(3)
C10 H10B 0.98(3)
C10 H10A 1.02(2)
C12 C17 1.386(3)
C12 C13 1.386(3)
C1 C6 1.381(3)
C1 C2 1.390(3)
C11 H11B 0.97(3)
C11 H11A 0.97(3)
C8 H8B 0.98(3)
C8 H8A 0.98(3)
C13 C14 1.365(4)
C6 C5 1.398(4)
C2 C3 1.374(4)
C2 H2 0.95(3)
C17 C16 1.383(4)
C17 H17 0.95(3)
C15 C16 1.372(4)
C15 C14 1.372(4)
C15 H15 0.94(3)
C14 H14 0.99(3)
C16 H16 0.96(3)
C5 C4 1.352(5)
C5 H5 0.97(3)
C3 C4 1.398(5)
C3 H3 0.95(4)
C4 H4 0.97(4)
